data_7234169
loop_
_publ_author_name
'Sarmiento, Charlie V.'
'Araujo, Thamyres A.'
'Reis, Samira G.'
'de Souza, Mateus S.'
'All\~ao Cassaro, Rafael A.'
'Novak, Miguel A.'
'Vaz, Maria G. F.'

_publ_section_title
;
 Lanthanide chains containing the naphthalenyl nitronyl nitroxide radical
;
_journal_issue 52
_journal_name_full 'RSC Advances'
_journal_page_first 30302
_journal_paper_doi 10.1039/C9RA06506G
_journal_volume 9
_journal_year 2019
_chemical_formula_moiety 'C32 H22 F18 Gd N2 O8'
_chemical_formula_sum 'C32 H22 F18 Gd N2 O8'
_chemical_formula_weight 1061.76
_space_group_crystal_system monoclinic
_space_group_IT_number 14
_space_group_name_Hall '-P 2yn'
_space_group_name_H-M_alt 'P 1 21/n 1'
_symmetry_space_group_name_Hall '-P 2yn'
_symmetry_space_group_name_H-M 'P 1 21/n 1'
_atom_sites_solution_hydrogens geom
_audit_creation_method SHELXL-2014/7
_audit_update_record
;
2019-06-29 deposited with the CCDC.    2019-09-05 downloaded from the CCDC.
;
_cell_angle_alpha 90
_cell_angle_beta 114.560(4)
_cell_angle_gamma 90
_cell_formula_units_Z 8
_cell_length_a 22.2869(17)
_cell_length_b 16.8565(15)
_cell_length_c 22.8736(19)
_cell_measurement_reflns_used 156
_cell_measurement_temperature 150(2)
_cell_measurement_theta_max 19.5567
_cell_measurement_theta_min 2.1599
_cell_volume 7815.7(12)
_computing_cell_refinement 'APEX3 v2015.5-2 (Bruker AXS)'
_computing_data_collection 'Bruker Instrument Service v4.2.4'
_computing_data_reduction 'SAINT V8.34A (Bruker AXS Inc., 2013)'
_computing_structure_refinement 'SHELXL-2014/7 (Sheldrick, 2014)'
_diffrn_ambient_temperature 150(2)
_diffrn_measured_fraction_theta_full 1.000
_diffrn_measured_fraction_theta_max 0.994
_diffrn_measurement_device_type 'Bruker D8-Venture'
_diffrn_measurement_method '\f-\w scans'
_diffrn_radiation_type MoK\a
_diffrn_radiation_wavelength 0.71073
_diffrn_reflns_av_R_equivalents 0.0681
_diffrn_reflns_av_unetI/netI 0.0460
_diffrn_reflns_Laue_measured_fraction_full 1.000
_diffrn_reflns_Laue_measured_fraction_max 0.994
_diffrn_reflns_limit_h_max 26
_diffrn_reflns_limit_h_min -26
_diffrn_reflns_limit_k_max 20
_diffrn_reflns_limit_k_min -17
_diffrn_reflns_limit_l_max 26
_diffrn_reflns_limit_l_min -27
_diffrn_reflns_number 99215
_diffrn_reflns_point_group_measured_fraction_full 1.000
_diffrn_reflns_point_group_measured_fraction_max 0.994
_diffrn_reflns_theta_full 25.242
_diffrn_reflns_theta_max 25.462
_diffrn_reflns_theta_min 2.009
_diffrn_source fine-focus
_exptl_absorpt_coefficient_mu 1.833
_exptl_absorpt_correction_T_max 0.7452
_exptl_absorpt_correction_T_min 0.6095
_exptl_absorpt_correction_type multi-scan
_exptl_crystal_colour blue
_exptl_crystal_density_diffrn 1.805
_exptl_crystal_description needle
_exptl_crystal_F_000 4144
_exptl_crystal_size_max 0.237
_exptl_crystal_size_mid 0.156
_exptl_crystal_size_min 0.070
_refine_diff_density_max 4.209
_refine_diff_density_min -3.973
_refine_diff_density_rms 0.176
_refine_ls_extinction_method none
_refine_ls_goodness_of_fit_ref 1.064
_refine_ls_hydrogen_treatment constr
_refine_ls_matrix_type full
_refine_ls_number_parameters 1119
_refine_ls_number_reflns 14399
_refine_ls_number_restraints 144
_refine_ls_restrained_S_all 1.064
_refine_ls_R_factor_all 0.1002
_refine_ls_R_factor_gt 0.0731
_refine_ls_shift/su_max 0.001
_refine_ls_shift/su_mean 0.000
_refine_ls_structure_factor_coef Fsqd
_refine_ls_weighting_details 'w=1/[\s^2^(Fo^2^)+(0.0146P)^2^+183.0852P] where P=(Fo^2^+2Fc^2^)/3'
_refine_ls_weighting_scheme calc
_refine_ls_wR_factor_gt 0.1559
_refine_ls_wR_factor_ref 0.1729
_reflns_Friedel_coverage 0.000
_reflns_number_gt 11161
_reflns_number_total 14399
_reflns_threshold_expression 'I > 2\s(I)'
_cod_data_source_file c9ra06506g2.cif
_cod_data_source_block shelx
_cod_original_cell_volume 7815.7(11)
_cod_database_code 7234169
_shelx_shelxl_version_number 2014/7
_shelx_space_group_comment
;
The symmetry employed for this shelxl refinement is uniquely defined
by the following loop, which should always be used as a source of
symmetry information in preference to the above space-group names.
They are only intended as comments.
;

loop_
_space_group_symop_operation_xyz
'x, y, z'
'-x+1/2, y+1/2, -z+1/2'
'-x, -y, -z'
'x-1/2, -y-1/2, z-1/2'

loop_
_atom_site_label
_atom_site_type_symbol
_atom_site_fract_x
_atom_site_fract_y
_atom_site_fract_z
_atom_site_U_iso_or_equiv
_atom_site_adp_type
_atom_site_occupancy
_atom_site_site_symmetry_order
_atom_site_calc_flag
_atom_site_refinement_flags_posn
_atom_site_refinement_flags_adp
_atom_site_refinement_flags_occupancy
_atom_site_disorder_assembly
_atom_site_disorder_group
O15 O 0.8021(3) 0.3578(4) 0.7495(4) 0.0389(17) Uani 1 1 d . . . . .
O7 O 0.7519(4) 0.8854(4) 0.3017(3) 0.0376(17) Uani 1 1 d . . . . .
O8 O 0.7999(4) 1.1237(4) 0.2478(4) 0.0439(18) Uani 1 1 d . . . . .
O16 O 0.7645(4) 0.1159(4) 0.8037(4) 0.0391(17) Uani 1 1 d . . . . .
N2 N 0.7305(4) 0.8153(5) 0.3026(4) 0.0330(19) Uani 1 1 d . . . . .
N3 N 0.7903(4) 0.4251(5) 0.7205(4) 0.036(2) Uani 1 1 d . . . . .
N4 N 0.7594(4) 0.5461(5) 0.6951(4) 0.037(2) Uani 1 1 d . . . . .
N1 N 0.7070(4) 0.6918(5) 0.2804(4) 0.036(2) Uani 1 1 d . . . . .
C26 C 0.7265(5) 0.7592(6) 0.2611(5) 0.035(2) Uani 1 1 d . . . . .
C28 C 0.7167(6) 0.7868(7) 0.3584(6) 0.043(3) Uani 1 1 d . . . . .
C48 C 0.7613(5) 0.4998(6) 0.7997(5) 0.038(2) Uani 1 1 d . . . . .
C58 C 0.7701(5) 0.4919(6) 0.7405(5) 0.030(2) Uani 1 1 d . . . . .
C19 C 0.7416(5) 0.7660(6) 0.2050(5) 0.039(2) Uani 1 1 d . . . . .
C20 C 0.6932(6) 0.7513(7) 0.1426(5) 0.051(3) Uani 1 1 d . . . . .
C59 C 0.7681(7) 0.5185(6) 0.6368(6) 0.049(3) Uani 1 1 d . . . . .
C27 C 0.6832(6) 0.7066(7) 0.3323(6) 0.046(3) Uani 1 1 d . . . . .
C21 C 0.7101(8) 0.7607(8) 0.0892(6) 0.064(4) Uani 1 1 d . . . . .
C53 C 0.8158(7) 0.4805(8) 0.8592(6) 0.056(3) Uani 1 1 d . . . . .
C49 C 0.7028(6) 0.5271(7) 0.7967(6) 0.043(3) Uani 1 1 d . . . . .
H49 H 0.6685 0.5422 0.7568 0.051 Uiso 1 1 calc R U . . .
C17 C 0.8204(8) 0.8018(8) 0.1613(7) 0.064(4) Uani 1 1 d . . . . .
H17 H 0.8630 0.8201 0.1675 0.077 Uiso 1 1 calc R U . . .
C60 C 0.8055(6) 0.4402(7) 0.6626(6) 0.046(3) Uani 1 1 d . . . . .
C25 C 0.6271(6) 0.7278(7) 0.1298(6) 0.058(3) Uani 1 1 d . . . . .
H25 H 0.6147 0.7208 0.1645 0.069 Uiso 1 1 calc R U . . .
C18 C 0.8032(6) 0.7929(8) 0.2139(6) 0.052(3) Uani 1 1 d . . . . .
H18 H 0.8346 0.8057 0.2560 0.062 Uiso 1 1 calc R U . . .
C52 C 0.8044(9) 0.4903(8) 0.9154(6) 0.068(4) Uani 1 1 d . . . . .
C29 C 0.7828(7) 0.7790(8) 0.4141(6) 0.068(4) Uani 1 1 d . . . . .
H29A H 0.7769 0.7605 0.4520 0.102 Uiso 1 1 calc R U . . .
H29B H 0.8098 0.7407 0.4034 0.102 Uiso 1 1 calc R U . . .
H29C H 0.8049 0.8307 0.4233 0.102 Uiso 1 1 calc R U . . .
C62 C 0.8078(8) 0.5815(7) 0.6199(7) 0.068(4) Uani 1 1 d . . . . .
H62A H 0.8141 0.5646 0.5818 0.102 Uiso 1 1 calc R U . . .
H62B H 0.7838 0.6320 0.6109 0.102 Uiso 1 1 calc R U . . .
H62C H 0.8509 0.5883 0.6561 0.102 Uiso 1 1 calc R U . . .
C30 C 0.6720(8) 0.8481(8) 0.3693(8) 0.071(4) Uani 1 1 d . . . . .
H30A H 0.6298 0.8504 0.3314 0.107 Uiso 1 1 calc R U . . .
H30B H 0.6643 0.8331 0.4070 0.107 Uiso 1 1 calc R U . . .
H30C H 0.6932 0.9003 0.3765 0.107 Uiso 1 1 calc R U . . .
C51 C 0.7452(10) 0.5135(9) 0.9116(7) 0.075(5) Uani 1 1 d . . . . .
H51 H 0.7389 0.5166 0.9502 0.090 Uiso 1 1 calc R U . . .
C16 C 0.7744(9) 0.7836(8) 0.1014(7) 0.069(5) Uani 1 1 d . . . . .
H16 H 0.7867 0.7866 0.0663 0.083 Uiso 1 1 calc R U . . .
C61 C 0.6991(8) 0.5056(9) 0.5847(6) 0.074(4) Uani 1 1 d . . . . .
H61A H 0.7021 0.4874 0.5453 0.112 Uiso 1 1 calc R U . . .
H61B H 0.6763 0.4655 0.5989 0.112 Uiso 1 1 calc R U . . .
H61C H 0.6745 0.5556 0.5762 0.112 Uiso 1 1 calc R U . . .
C54 C 0.8798(6) 0.4590(7) 0.8657(7) 0.059(4) Uani 1 1 d . . . . .
H54 H 0.8878 0.4553 0.8281 0.071 Uiso 1 1 calc R U . . .
C32 C 0.6078(7) 0.7090(9) 0.2970(8) 0.076(5) Uani 1 1 d . . . . .
H32A H 0.5887 0.7185 0.3280 0.113 Uiso 1 1 calc R U . . .
H32B H 0.5948 0.7518 0.2651 0.113 Uiso 1 1 calc R U . . .
H32C H 0.5918 0.6582 0.2752 0.113 Uiso 1 1 calc R U . . .
C31 C 0.7044(9) 0.6373(8) 0.3797(7) 0.075(5) Uani 1 1 d . . . . .
H31A H 0.6891 0.6465 0.4136 0.113 Uiso 1 1 calc R U . . .
H31B H 0.6851 0.5880 0.3569 0.113 Uiso 1 1 calc R U . . .
H31C H 0.7526 0.6330 0.3989 0.113 Uiso 1 1 calc R U . . .
C50 C 0.6938(8) 0.5327(8) 0.8556(8) 0.067(4) Uani 1 1 d . . . . .
H50 H 0.6529 0.5494 0.8550 0.081 Uiso 1 1 calc R U . . .
C64 C 0.7827(10) 0.3699(8) 0.6178(8) 0.089(6) Uani 1 1 d . . . . .
H64A H 0.7923 0.3794 0.5803 0.134 Uiso 1 1 calc R U . . .
H64B H 0.8058 0.3221 0.6403 0.134 Uiso 1 1 calc R U . . .
H64C H 0.7351 0.3628 0.6037 0.134 Uiso 1 1 calc R U . . .
C24 C 0.5824(8) 0.7155(9) 0.0690(8) 0.081(5) Uani 1 1 d . . . . .
H24 H 0.5388 0.6997 0.0614 0.097 Uiso 1 1 calc R U . . .
C63 C 0.8816(7) 0.4463(10) 0.6909(9) 0.092(6) Uani 1 1 d . . . . .
H63A H 0.8962 0.4920 0.7199 0.138 Uiso 1 1 calc R U . . .
H63B H 0.9012 0.3978 0.7147 0.138 Uiso 1 1 calc R U . . .
H63C H 0.8956 0.4532 0.6558 0.138 Uiso 1 1 calc R U . . .
C22 C 0.6612(11) 0.7457(10) 0.0272(7) 0.092(6) Uani 1 1 d . . . . .
H22 H 0.6723 0.7500 -0.0085 0.110 Uiso 1 1 calc R U . . .
C55 C 0.9288(9) 0.4438(10) 0.9223(9) 0.095(6) Uani 1 1 d . . . . .
H55 H 0.9703 0.4268 0.9244 0.114 Uiso 1 1 calc R U . . .
C23 C 0.5991(11) 0.7255(10) 0.0168(8) 0.099(7) Uani 1 1 d . . . . .
H23 H 0.5667 0.7181 -0.0258 0.119 Uiso 1 1 calc R U . . .
C56 C 0.9200(12) 0.4525(12) 0.9785(11) 0.117(9) Uani 1 1 d . . . . .
H56 H 0.9564 0.4444 1.0187 0.140 Uiso 1 1 calc R U . . .
C57 C 0.8610(13) 0.4722(11) 0.9770(8) 0.105(7) Uani 1 1 d . . . . .
H57 H 0.8555 0.4745 1.0160 0.127 Uiso 1 1 calc R U . . .
Gd1 Gd 0.73552(2) 1.01175(3) 0.25189(2) 0.02678(13) Uani 1 1 d . . . . .
O6 O 0.7165(3) 0.9785(4) 0.1453(3) 0.0318(15) Uani 1 1 d . . . . .
O4 O 0.6589(3) 1.1093(4) 0.1873(3) 0.0389(17) Uani 1 1 d . . . . .
O5 O 0.6329(3) 0.9398(4) 0.2041(3) 0.0364(17) Uani 1 1 d . . . . .
O1 O 0.8054(3) 1.0249(5) 0.3632(3) 0.0380(17) Uani 1 1 d . . . . .
O3 O 0.6734(3) 1.0552(4) 0.3066(3) 0.0336(16) Uani 1 1 d . . . . .
O2 O 0.8430(3) 0.9727(4) 0.2661(3) 0.0342(16) Uani 1 1 d . . . . .
F18 F 0.7311(4) 0.9626(5) 0.0370(3) 0.067(2) Uani 1 1 d . . . . .
F17 F 0.6294(4) 0.9317(5) -0.0158(3) 0.075(2) Uani 1 1 d . . . . .
C15 C 0.6705(6) 0.9771(8) 0.0313(5) 0.049(3) Uani 1 1 d . . . . .
F16 F 0.6572(4) 1.0514(4) 0.0145(3) 0.066(2) Uani 1 1 d . . . . .
F4 F 0.9543(4) 0.9943(6) 0.2474(5) 0.094(3) Uani 1 1 d . . . . .
C14 C 0.6655(5) 0.9629(6) 0.0964(5) 0.033(2) Uani 1 1 d . . . . .
F15 F 0.5264(4) 0.8437(6) 0.1771(4) 0.092(3) Uani 1 1 d . . . . .
F5 F 0.9511(4) 0.8771(6) 0.2794(5) 0.089(3) Uani 1 1 d . . . . .
C8 C 0.5819(5) 1.1271(7) 0.2327(5) 0.042(3) Uani 1 1 d . . . . .
H8 H 0.5402 1.1490 0.2258 0.050 Uiso 1 1 calc R U . . .
F2 F 0.9406(4) 1.0479(5) 0.5026(3) 0.075(2) Uani 1 1 d . . . . .
C12 C 0.5934(5) 0.9285(6) 0.1477(5) 0.031(2) Uani 1 1 d . . . . .
C2 C 0.8640(5) 1.0123(7) 0.3964(5) 0.044(3) Uani 1 1 d . . . . .
F14 F 0.4861(4) 0.8778(7) 0.0816(4) 0.093(3) Uani 1 1 d . . . . .
F12 F 0.5604(6) 1.1448(6) 0.0727(4) 0.116(4) Uani 1 1 d . . . . .
C7 C 0.6188(5) 1.0893(6) 0.2906(5) 0.039(2) Uani 1 1 d D . . . .
C13 C 0.6034(5) 0.9382(7) 0.0918(5) 0.037(2) Uani 1 1 d . . . . .
H3 H 0.5686 0.9282 0.0509 0.045 Uiso 1 1 calc R U . . .
C4 C 0.8974(5) 0.9743(8) 0.3129(6) 0.048(3) Uani 1 1 d . . . . .
C6 C 0.5928(5) 1.0885(6) 0.3430(5) 0.054(3) Uani 1 1 d D U . . .
C11 C 0.5237(5) 0.9049(8) 0.1392(6) 0.047(3) Uani 1 1 d . . . . .
F6 F 1.0142(4) 0.9626(8) 0.3423(5) 0.124(4) Uani 1 1 d . . . . .
C3 C 0.9129(5) 0.9907(10) 0.3766(5) 0.065(4) Uani 1 1 d . . . . .
H13 H 0.9574 0.9872 0.4073 0.078 Uiso 1 1 calc R U . . .
C1 C 0.8840(7) 1.0118(10) 0.4696(6) 0.064(4) Uani 1 1 d . . . . .
F10 F 0.5829(6) 1.2492(6) 0.1234(4) 0.101(3) Uani 1 1 d . . . . .
F3 F 0.8931(7) 0.9379(6) 0.4913(4) 0.121(4) Uani 1 1 d . . . . .
F1 F 0.8402(4) 1.0473(8) 0.4858(4) 0.104(4) Uani 1 1 d . . . . .
F13 F 0.4947(4) 0.9603(6) 0.1528(7) 0.122(5) Uani 1 1 d . . . . .
C9 C 0.6043(5) 1.1338(7) 0.1849(5) 0.040(3) Uani 1 1 d . . . . .
C10 C 0.5615(7) 1.1762(9) 0.1240(6) 0.060(4) Uani 1 1 d . . . . .
C5 C 0.9556(6) 0.9515(9) 0.2956(6) 0.054(3) Uani 1 1 d . . . . .
F11 F 0.5006(5) 1.1859(9) 0.1169(5) 0.146(6) Uani 1 1 d . . . . .
F7A F 0.5326(6) 1.1152(9) 0.3239(6) 0.129(6) Uani 0.843(13) 1 d D U P A 1
F8A F 0.6302(8) 1.1304(9) 0.3917(6) 0.145(7) Uani 0.843(13) 1 d D U P A 1
F9A F 0.5917(5) 1.0180(5) 0.3649(4) 0.066(3) Uani 0.843(13) 1 d D U P A 1
F7B F 0.5781(14) 1.1591(11) 0.3541(15) 0.066(3) Uani 0.157(13) 1 d D U P A 2
F9B F 0.5409(9) 1.0453(14) 0.3276(15) 0.145(7) Uani 0.157(13) 1 d D U P A 2
F8B F 0.6364(13) 1.0611(15) 0.3965(10) 0.129(6) Uani 0.157(13) 1 d D U P A 2
Gd2 Gd 0.74304(2) 0.24801(3) 0.76341(2) 0.02633(13) Uani 1 1 d . . . . .
O12 O 0.7118(3) 0.2148(4) 0.6541(3) 0.0346(16) Uani 1 1 d . . . . .
O13 O 0.6882(3) 0.2917(4) 0.8267(3) 0.0390(17) Uani 1 1 d . . . . .
O14 O 0.6633(3) 0.3456(4) 0.7041(3) 0.0380(17) Uani 1 1 d . . . . .
O9 O 0.8467(4) 0.2105(4) 0.7685(4) 0.0415(18) Uani 1 1 d . . . . .
O10 O 0.8189(3) 0.2553(4) 0.8726(3) 0.0357(16) Uani 1 1 d . . . . .
F36 F 0.5846(5) 0.4860(5) 0.6458(4) 0.087(3) Uani 1 1 d . . . . .
O11 O 0.6427(3) 0.1773(4) 0.7289(3) 0.0359(16) Uani 1 1 d . . . . .
F35 F 0.5598(4) 0.3801(5) 0.5933(4) 0.085(3) Uani 1 1 d . . . . .
C40 C 0.5987(5) 0.1747(6) 0.6155(5) 0.040(3) Uani 1 1 d . . . . .
H45 H 0.5599 0.1643 0.5778 0.048 Uiso 1 1 calc R U . . .
F22 F 0.8635(5) 0.2771(7) 0.9967(4) 0.106(4) Uani 1 1 d . . . . .
F28 F 0.6060(5) 0.1621(6) 0.4990(4) 0.097(3) Uani 1 1 d . . . . .
C41 C 0.6567(5) 0.1980(6) 0.6097(4) 0.035(2) Uani 1 1 d . . . . .
C45 C 0.5919(5) 0.3589(7) 0.7573(6) 0.046(3) Uani 1 1 d . . . . .
H40 H 0.5501 0.3776 0.7532 0.055 Uiso 1 1 calc R U . . .
F19 F 0.9580(5) 0.2341(6) 0.7473(6) 0.115(4) Uani 1 1 d . . . . .
F21 F 0.9440(4) 0.1117(5) 0.7619(6) 0.105(4) Uani 1 1 d . . . . .
F29 F 0.7093(5) 0.1933(5) 0.5381(4) 0.082(3) Uani 1 1 d . . . . .
C39 C 0.5974(5) 0.1669(6) 0.6744(5) 0.035(2) Uani 1 1 d D . . . .
F23 F 0.8992(7) 0.1604(6) 0.9955(5) 0.144(6) Uani 1 1 d . . . . .
C46 C 0.6092(5) 0.3684(6) 0.7061(5) 0.041(3) Uani 1 1 d . . . . .
C44 C 0.6332(5) 0.3233(7) 0.8139(5) 0.043(3) Uani 1 1 d . . . . .
C38 C 0.5307(5) 0.1419(6) 0.6759(5) 0.051(3) Uani 1 1 d D U . . .
F30 F 0.6365(5) 0.2828(5) 0.5224(4) 0.087(3) Uani 1 1 d . . . . .
C35 C 0.9231(6) 0.2155(8) 0.8787(7) 0.065(4) Uani 1 1 d . . . . .
H35 H 0.9679 0.2068 0.9073 0.078 Uiso 1 1 calc R U . . .
C43 C 0.6115(7) 0.3195(9) 0.8694(7) 0.058(3) Uani 1 1 d . . . . .
F31 F 0.6122(6) 0.2452(6) 0.8894(5) 0.105(4) Uani 1 1 d . . . . .
C33 C 0.9566(7) 0.1827(9) 0.7901(10) 0.079(5) Uani 1 1 d . . . . .
C36 C 0.8778(6) 0.2384(7) 0.9034(6) 0.053(3) Uani 1 1 d . . . . .
F20 F 1.0166(4) 0.1807(8) 0.8362(6) 0.131(5) Uani 1 1 d . . . . .
F24 F 0.9629(5) 0.2589(7) 1.0075(5) 0.122(4) Uani 1 1 d . . . . .
C47 C 0.5633(6) 0.4125(9) 0.6466(6) 0.058(3) Uani 1 1 d . . . . .
F34 F 0.5029(4) 0.4186(7) 0.6428(5) 0.111(4) Uani 1 1 d . . . . .
C42 C 0.6511(8) 0.2089(8) 0.5407(6) 0.060(4) Uani 1 1 d . . . . .
F32 F 0.5522(6) 0.3440(10) 0.8548(6) 0.159(6) Uani 1 1 d . . . . .
C37 C 0.9007(8) 0.2362(11) 0.9766(7) 0.079(5) Uani 1 1 d . . . . .
F33 F 0.6517(7) 0.3574(8) 0.9190(5) 0.135(5) Uani 1 1 d . . . . .
C34 C 0.9038(6) 0.2056(7) 0.8137(7) 0.053(3) Uani 1 1 d . . . . .
F25A F 0.4971(12) 0.1003(19) 0.6270(11) 0.095(5) Uani 0.353(13) 1 d D U P B 1
F26A F 0.5364(11) 0.1037(18) 0.7244(10) 0.140(8) Uani 0.353(13) 1 d D U P B 1
F27A F 0.4990(12) 0.2044(11) 0.6730(18) 0.165(9) Uani 0.353(13) 1 d D U P B 1
F26B F 0.5295(9) 0.0675(7) 0.6807(16) 0.165(9) Uani 0.647(13) 1 d D U P B 2
F27B F 0.5227(7) 0.1703(14) 0.7234(7) 0.095(5) Uani 0.647(13) 1 d D U P B 2
F25B F 0.4806(5) 0.1627(17) 0.6281(7) 0.140(8) Uani 0.647(13) 1 d D U P B 2

loop_
_atom_site_aniso_label
_atom_site_aniso_U_11
_atom_site_aniso_U_22
_atom_site_aniso_U_33
_atom_site_aniso_U_23
_atom_site_aniso_U_13
_atom_site_aniso_U_12
O15 0.037(4) 0.020(4) 0.062(5) 0.010(3) 0.024(4) -0.001(3)
O7 0.046(4) 0.027(4) 0.047(4) 0.007(3) 0.026(4) 0.004(3)
O8 0.050(5) 0.021(4) 0.065(5) 0.002(3) 0.028(4) -0.004(3)
O16 0.052(4) 0.013(3) 0.058(5) 0.003(3) 0.028(4) -0.006(3)
N2 0.037(5) 0.024(5) 0.044(5) 0.003(4) 0.023(4) 0.006(4)
N3 0.041(5) 0.032(5) 0.043(5) 0.003(4) 0.024(4) -0.003(4)
N4 0.051(5) 0.027(5) 0.043(5) -0.002(4) 0.028(4) -0.006(4)
N1 0.037(5) 0.027(5) 0.049(5) 0.000(4) 0.023(4) 0.000(4)
C26 0.034(5) 0.032(6) 0.038(6) 0.009(5) 0.015(5) 0.005(4)
C28 0.058(7) 0.035(6) 0.052(7) 0.003(5) 0.039(6) -0.006(5)
C48 0.051(6) 0.025(6) 0.045(6) -0.003(4) 0.026(5) -0.010(5)
C58 0.037(5) 0.018(5) 0.042(6) 0.000(4) 0.022(5) -0.001(4)
C19 0.043(6) 0.040(7) 0.041(6) 0.009(5) 0.025(5) 0.007(5)
C20 0.070(8) 0.039(7) 0.040(6) 0.008(5) 0.020(6) 0.026(6)
C59 0.089(9) 0.021(5) 0.057(7) -0.001(5) 0.052(7) -0.007(6)
C27 0.056(7) 0.033(6) 0.066(8) 0.014(5) 0.044(6) 0.009(5)
C21 0.101(11) 0.052(9) 0.033(6) 0.011(6) 0.024(7) 0.023(8)
C53 0.075(9) 0.045(7) 0.040(7) -0.002(6) 0.016(6) -0.025(7)
C49 0.055(7) 0.039(7) 0.051(7) 0.005(5) 0.038(6) -0.006(5)
C17 0.085(10) 0.058(9) 0.077(10) 0.020(7) 0.063(9) 0.018(8)
C60 0.072(8) 0.032(6) 0.060(7) 0.006(5) 0.052(7) 0.005(6)
C25 0.050(7) 0.045(8) 0.058(8) 0.003(6) 0.003(6) 0.016(6)
C18 0.046(7) 0.070(9) 0.050(7) 0.010(6) 0.030(6) 0.007(6)
C52 0.112(13) 0.040(8) 0.044(7) -0.016(6) 0.025(8) -0.024(8)
C29 0.098(11) 0.054(9) 0.044(7) 0.008(6) 0.022(7) -0.016(8)
C62 0.138(14) 0.028(7) 0.076(9) -0.006(6) 0.081(10) -0.006(8)
C30 0.113(12) 0.044(8) 0.099(11) -0.002(7) 0.086(11) 0.000(8)
C51 0.148(16) 0.048(8) 0.047(8) -0.017(7) 0.060(10) -0.030(10)
C16 0.128(14) 0.044(8) 0.073(10) 0.010(7) 0.080(11) 0.026(9)
C61 0.104(12) 0.066(10) 0.042(7) -0.015(7) 0.019(8) 0.000(9)
C54 0.055(8) 0.036(7) 0.064(8) 0.014(6) 0.000(7) 0.004(6)
C32 0.065(9) 0.073(11) 0.116(13) -0.019(9) 0.064(10) -0.008(8)
C31 0.135(14) 0.042(8) 0.087(11) 0.016(7) 0.084(11) 0.016(8)
C50 0.087(11) 0.049(9) 0.096(12) -0.018(8) 0.068(10) -0.025(8)
C64 0.185(19) 0.029(7) 0.105(12) -0.017(7) 0.112(14) -0.016(9)
C24 0.082(11) 0.056(10) 0.072(11) 0.011(8) 0.001(9) 0.015(8)
C63 0.079(11) 0.079(12) 0.161(17) 0.037(11) 0.092(12) 0.021(9)
C22 0.143(18) 0.072(12) 0.043(8) 0.007(8) 0.022(10) 0.030(12)
C55 0.087(12) 0.068(11) 0.085(13) 0.004(10) -0.009(10) -0.011(9)
C23 0.132(17) 0.064(11) 0.051(10) 0.007(8) -0.013(11) 0.023(11)
C56 0.132(19) 0.067(13) 0.086(15) 0.004(11) -0.021(14) 0.001(13)
C57 0.19(2) 0.063(12) 0.044(9) -0.005(8) 0.025(13) -0.029(14)
Gd1 0.0278(2) 0.0256(3) 0.0291(2) 0.00197(19) 0.01392(19) 0.0023(2)
O6 0.027(3) 0.041(4) 0.029(3) 0.001(3) 0.013(3) 0.004(3)
O4 0.043(4) 0.038(4) 0.039(4) 0.011(3) 0.020(3) 0.008(3)
O5 0.028(4) 0.055(5) 0.026(4) -0.009(3) 0.011(3) -0.012(3)
O1 0.026(4) 0.061(5) 0.024(3) -0.002(3) 0.008(3) -0.001(3)
O3 0.034(4) 0.039(4) 0.031(4) 0.003(3) 0.017(3) 0.010(3)
O2 0.033(4) 0.035(4) 0.041(4) -0.003(3) 0.021(3) 0.000(3)
F18 0.077(5) 0.098(6) 0.043(4) 0.004(4) 0.042(4) 0.012(4)
F17 0.100(6) 0.098(7) 0.029(4) -0.011(4) 0.028(4) -0.027(5)
C15 0.061(8) 0.063(9) 0.026(6) 0.005(5) 0.022(5) 0.008(6)
F16 0.106(6) 0.053(5) 0.046(4) 0.020(3) 0.039(4) 0.014(4)
F4 0.087(6) 0.115(8) 0.121(7) 0.041(6) 0.085(6) 0.035(6)
C14 0.046(6) 0.026(5) 0.029(5) -0.007(4) 0.019(5) 0.004(4)
F15 0.046(5) 0.124(8) 0.099(7) 0.039(6) 0.024(5) -0.020(5)
F5 0.070(5) 0.074(6) 0.158(9) 0.001(6) 0.081(6) 0.013(5)
C8 0.036(6) 0.042(7) 0.049(7) -0.001(5) 0.019(5) 0.013(5)
F2 0.055(5) 0.099(7) 0.040(4) -0.011(4) -0.013(3) 0.005(4)
C12 0.034(5) 0.026(5) 0.032(5) 0.005(4) 0.012(4) 0.006(4)
C2 0.040(6) 0.055(7) 0.032(6) 0.003(5) 0.011(5) -0.004(5)
F14 0.046(4) 0.162(10) 0.056(5) -0.021(6) 0.008(4) -0.033(5)
F12 0.156(10) 0.111(8) 0.039(5) 0.006(5) -0.001(5) 0.070(7)
C7 0.040(6) 0.037(6) 0.046(6) -0.007(5) 0.024(5) -0.002(5)
C13 0.032(5) 0.050(7) 0.027(5) 0.001(5) 0.009(4) 0.003(5)
C4 0.032(6) 0.064(8) 0.052(7) 0.003(6) 0.023(6) 0.005(5)
C6 0.063(7) 0.056(6) 0.067(7) -0.005(5) 0.049(6) 0.002(5)
C11 0.029(6) 0.058(8) 0.053(7) -0.004(6) 0.016(5) -0.003(5)
F6 0.038(5) 0.224(14) 0.110(8) -0.037(8) 0.031(5) 0.007(6)
C3 0.026(6) 0.128(13) 0.033(6) 0.004(7) 0.003(5) 0.006(7)
C1 0.054(8) 0.093(12) 0.036(7) 0.004(7) 0.011(6) -0.012(8)
F10 0.148(9) 0.062(6) 0.074(6) 0.028(5) 0.026(6) 0.022(6)
F3 0.212(13) 0.092(8) 0.039(5) 0.013(5) 0.033(6) -0.040(8)
F1 0.072(6) 0.204(12) 0.038(4) -0.018(6) 0.025(4) -0.008(7)
F13 0.061(5) 0.081(7) 0.256(14) -0.068(8) 0.097(8) -0.018(5)
C9 0.036(6) 0.036(6) 0.043(6) 0.002(5) 0.011(5) 0.007(5)
C10 0.060(9) 0.056(9) 0.051(8) 0.012(6) 0.012(7) 0.023(7)
C5 0.036(7) 0.064(9) 0.064(8) 0.004(7) 0.024(6) 0.017(6)
F11 0.058(6) 0.244(15) 0.119(9) 0.109(10) 0.022(6) 0.068(8)
F7A 0.128(8) 0.182(14) 0.137(9) 0.086(9) 0.113(7) 0.105(9)
F8A 0.217(12) 0.176(13) 0.113(9) -0.099(9) 0.138(9) -0.139(12)
F9A 0.076(6) 0.066(5) 0.083(7) 0.012(4) 0.060(6) 0.000(4)
F7B 0.076(6) 0.066(5) 0.083(7) 0.012(4) 0.060(6) 0.000(4)
F9B 0.217(12) 0.176(13) 0.113(9) -0.099(9) 0.138(9) -0.139(12)
F8B 0.128(8) 0.182(14) 0.137(9) 0.086(9) 0.113(7) 0.105(9)
Gd2 0.0284(2) 0.0203(2) 0.0321(2) -0.00031(19) 0.01441(19) -0.00176(19)
O12 0.046(4) 0.028(4) 0.040(4) -0.003(3) 0.027(4) -0.001(3)
O13 0.037(4) 0.043(5) 0.040(4) -0.004(3) 0.020(3) 0.003(3)
O14 0.041(4) 0.030(4) 0.050(4) 0.003(3) 0.025(4) 0.013(3)
O9 0.042(4) 0.021(4) 0.070(5) 0.003(3) 0.031(4) 0.004(3)
O10 0.038(4) 0.030(4) 0.035(4) -0.004(3) 0.011(3) -0.001(3)
F36 0.103(7) 0.045(5) 0.079(6) 0.013(4) 0.006(5) 0.005(5)
O11 0.034(4) 0.035(4) 0.040(4) -0.003(3) 0.016(3) -0.006(3)
F35 0.087(6) 0.084(6) 0.050(5) -0.008(4) -0.005(4) 0.031(5)
C40 0.037(6) 0.034(6) 0.036(6) -0.002(5) 0.002(5) 0.002(5)
F22 0.126(8) 0.132(9) 0.038(4) -0.016(5) 0.013(5) 0.032(7)
F28 0.130(8) 0.111(8) 0.040(4) -0.029(5) 0.027(5) -0.036(6)
C41 0.046(6) 0.035(6) 0.022(5) 0.001(4) 0.011(5) 0.008(5)
C45 0.029(6) 0.058(8) 0.058(7) -0.004(6) 0.025(5) 0.011(5)
F19 0.104(7) 0.075(7) 0.230(13) 0.011(7) 0.133(9) 0.005(6)
F21 0.087(6) 0.048(5) 0.231(12) -0.026(6) 0.116(8) -0.008(5)
F29 0.125(8) 0.092(7) 0.053(5) 0.004(4) 0.063(5) 0.011(6)
C39 0.031(5) 0.029(6) 0.042(6) 0.000(4) 0.014(5) 0.010(4)
F23 0.228(14) 0.065(7) 0.061(6) 0.007(5) -0.019(7) -0.014(8)
C46 0.038(6) 0.029(6) 0.051(7) -0.009(5) 0.014(5) -0.001(5)
C44 0.042(6) 0.050(7) 0.048(7) -0.012(5) 0.029(6) -0.003(5)
C38 0.036(6) 0.046(6) 0.062(6) -0.007(5) 0.013(5) 0.006(5)
F30 0.148(9) 0.067(6) 0.050(5) 0.028(4) 0.046(5) 0.022(6)
C35 0.034(7) 0.061(9) 0.082(10) -0.010(8) 0.007(7) 0.009(6)
C43 0.068(9) 0.056(9) 0.071(9) -0.010(7) 0.050(8) 0.001(7)
F31 0.156(9) 0.083(7) 0.145(9) 0.002(6) 0.131(8) -0.002(6)
C33 0.051(9) 0.049(9) 0.163(17) 0.000(10) 0.070(11) -0.004(7)
C36 0.039(7) 0.043(7) 0.059(8) -0.007(6) 0.003(6) -0.004(5)
F20 0.036(5) 0.167(12) 0.184(12) -0.020(9) 0.040(6) 0.013(6)
F24 0.082(7) 0.116(9) 0.098(7) -0.035(6) -0.033(6) -0.010(6)
C47 0.047(7) 0.060(9) 0.057(8) -0.001(7) 0.010(6) 0.020(6)
F34 0.048(5) 0.168(11) 0.109(8) 0.051(7) 0.023(5) 0.050(6)
C42 0.090(11) 0.050(8) 0.039(7) -0.009(6) 0.026(7) -0.005(7)
F32 0.129(9) 0.272(17) 0.131(9) 0.082(10) 0.109(9) 0.116(11)
C37 0.069(10) 0.081(12) 0.045(8) -0.004(8) -0.017(7) -0.006(9)
F33 0.204(13) 0.162(11) 0.095(7) -0.068(8) 0.117(9) -0.088(10)
C34 0.043(7) 0.029(7) 0.098(11) 0.000(6) 0.040(8) -0.003(5)
F25A 0.051(8) 0.162(14) 0.085(6) -0.041(9) 0.043(6) -0.034(9)
F26A 0.026(6) 0.31(2) 0.074(6) 0.084(12) 0.014(6) 0.031(11)
F27A 0.092(12) 0.037(6) 0.41(3) -0.009(8) 0.148(17) -0.008(6)
F26B 0.092(12) 0.037(6) 0.41(3) -0.009(8) 0.148(17) -0.008(6)
F27B 0.051(8) 0.162(14) 0.085(6) -0.041(9) 0.043(6) -0.034(9)
F25B 0.026(6) 0.31(2) 0.074(6) 0.084(12) 0.014(6) 0.031(11)

loop_
_atom_type_symbol
_atom_type_description
_atom_type_scat_dispersion_real
_atom_type_scat_dispersion_imag
_atom_type_scat_source
C C 0.0033 0.0016 'International Tables Vol C Tables 4.2.6.8 and 6.1.1.4'
H H 0.0000 0.0000 'International Tables Vol C Tables 4.2.6.8 and 6.1.1.4'
N N 0.0061 0.0033 'International Tables Vol C Tables 4.2.6.8 and 6.1.1.4'
O O 0.0106 0.0060 'International Tables Vol C Tables 4.2.6.8 and 6.1.1.4'
F F 0.0171 0.0103 'International Tables Vol C Tables 4.2.6.8 and 6.1.1.4'
Gd Gd -0.1653 3.9035 'International Tables Vol C Tables 4.2.6.8 and 6.1.1.4'

loop_
_geom_angle_atom_site_label_1
_geom_angle_atom_site_label_2
_geom_angle_atom_site_label_3
_geom_angle
_geom_angle_site_symmetry_1
N3 O15 Gd2 138.9(6) .
N2 O7 Gd1 148.7(6) .
N1 O8 Gd1 140.3(6) 2_655
N4 O16 Gd2 147.1(6) 2_646
O7 N2 C26 124.6(8) .
O7 N2 C28 121.1(8) .
C26 N2 C28 113.8(8) .
O15 N3 C58 125.6(8) .
O15 N3 C60 121.7(8) .
C58 N3 C60 112.3(8) .
O16 N4 C58 123.4(8) 2_656
O16 N4 C59 120.4(8) 2_656
C58 N4 C59 115.8(8) .
O8 N1 C26 124.7(9) 2_645
O8 N1 C27 122.1(8) 2_645
C26 N1 C27 112.5(8) .
N2 C26 N1 107.7(9) .
N2 C26 C19 127.2(10) .
N1 C26 C19 125.0(10) .
C29 C28 N2 105.8(9) .
C29 C28 C30 113.5(11) .
N2 C28 C30 107.3(9) .
C29 C28 C27 113.6(10) .
N2 C28 C27 100.8(8) .
C30 C28 C27 114.4(10) .
C49 C48 C53 122.8(11) .
C49 C48 C58 118.9(10) .
C53 C48 C58 118.3(10) .
N4 C58 N3 106.4(8) .
N4 C58 C48 128.0(9) .
N3 C58 C48 125.6(9) .
C18 C19 C20 120.3(10) .
C18 C19 C26 118.3(10) .
C20 C19 C26 121.2(10) .
C19 C20 C21 119.0(12) .
C19 C20 C25 122.9(11) .
C21 C20 C25 118.1(12) .
N4 C59 C61 106.3(10) .
N4 C59 C62 108.2(9) .
C61 C59 C62 113.7(11) .
N4 C59 C60 100.0(8) .
C61 C59 C60 112.8(10) .
C62 C59 C60 114.5(11) .
N1 C27 C31 108.9(9) .
N1 C27 C32 104.8(10) .
C31 C27 C32 110.0(11) .
N1 C27 C28 100.2(8) .
C31 C27 C28 116.0(11) .
C32 C27 C28 115.5(10) .
C16 C21 C22 123.5(15) .
C16 C21 C20 118.3(12) .
C22 C21 C20 118.2(16) .
C54 C53 C52 119.1(13) .
C54 C53 C48 125.1(11) .
C52 C53 C48 115.6(13) .
C48 C49 C50 118.5(12) .
C16 C17 C18 118.5(13) .
C64 C60 N3 109.1(9) .
C64 C60 C59 115.9(12) .
N3 C60 C59 101.4(8) .
C64 C60 C63 109.7(12) .
N3 C60 C63 104.5(11) .
C59 C60 C63 115.2(11) .
C24 C25 C20 120.5(15) .
C19 C18 C17 120.8(13) .
C51 C52 C53 121.1(14) .
C51 C52 C57 123.1(16) .
C53 C52 C57 115.8(17) .
C52 C51 C50 123.3(13) .
C17 C16 C21 122.9(11) .
C55 C54 C53 122.3(17) .
C51 C50 C49 118.5(13) .
C25 C24 C23 121.1(18) .
C23 C22 C21 122.2(17) .
C54 C55 C56 121(2) .
C22 C23 C24 119.9(16) .
C57 C56 C55 121(2) .
C56 C57 C52 120.9(19) .
O3 Gd1 O6 137.3(2) .
O3 Gd1 O7 91.8(2) .
O6 Gd1 O7 102.0(2) .
O3 Gd1 O2 143.4(2) .
O6 Gd1 O2 79.3(2) .
O7 Gd1 O2 74.9(2) .
O3 Gd1 O1 70.6(2) .
O6 Gd1 O1 152.1(2) .
O7 Gd1 O1 70.6(3) .
O2 Gd1 O1 72.8(2) .
O3 Gd1 O4 71.7(2) .
O6 Gd1 O4 75.5(2) .
O7 Gd1 O4 147.5(2) .
O2 Gd1 O4 134.2(2) .
O1 Gd1 O4 125.4(3) .
O3 Gd1 O8 105.8(3) .
O6 Gd1 O8 90.0(3) .
O7 Gd1 O8 138.7(3) .
O2 Gd1 O8 68.7(2) .
O1 Gd1 O8 80.3(3) .
O4 Gd1 O8 73.7(3) .
O3 Gd1 O5 74.9(2) .
O6 Gd1 O5 71.5(2) .
O7 Gd1 O5 72.2(3) .
O2 Gd1 O5 129.5(2) .
O1 Gd1 O5 127.4(2) .
O4 Gd1 O5 76.5(3) .
O8 Gd1 O5 148.1(3) .
C14 O6 Gd1 133.0(6) .
C9 O4 Gd1 132.7(7) .
C12 O5 Gd1 132.7(6) .
C2 O1 Gd1 134.5(7) .
C7 O3 Gd1 134.9(6) .
C4 O2 Gd1 133.1(7) .
F16 C15 F18 107.6(11) .
F16 C15 F17 108.6(10) .
F18 C15 F17 107.8(10) .
F16 C15 C14 109.3(9) .
F18 C15 C14 110.6(9) .
F17 C15 C14 112.8(10) .
O6 C14 C13 129.1(9) .
O6 C14 C15 115.2(9) .
C13 C14 C15 115.6(9) .
C9 C8 C7 121.8(10) .
O5 C12 C13 128.5(9) .
O5 C12 C11 114.5(9) .
C13 C12 C11 116.9(9) .
O1 C2 C3 128.4(10) .
O1 C2 C1 115.2(10) .
C3 C2 C1 116.1(10) .
O3 C7 C8 127.3(10) .
O3 C7 C6 113.8(9) .
C8 C7 C6 118.9(9) .
C12 C13 C14 119.5(9) .
O2 C4 C3 129.8(10) .
O2 C4 C5 113.4(10) .
C3 C4 C5 116.8(10) .
F7B C6 F8B 107.2(16) .
F8A C6 F9A 106.1(10) .
F7B C6 F9B 107.6(16) .
F8B C6 F9B 107.0(16) .
F8A C6 F7A 107.8(11) .
F9A C6 F7A 105.2(9) .
F7B C6 C7 110.9(16) .
F8B C6 C7 111.5(17) .
F8A C6 C7 110.7(9) .
F9A C6 C7 112.6(8) .
F9B C6 C7 112.4(17) .
F7A C6 C7 113.9(9) .
F13 C11 F14 109.3(11) .
F13 C11 F15 107.7(11) .
F14 C11 F15 102.8(11) .
F13 C11 C12 112.0(10) .
F14 C11 C12 114.0(10) .
F15 C11 C12 110.4(9) .
C4 C3 C2 120.7(10) .
F2 C1 F1 105.7(12) .
F2 C1 F3 105.0(12) .
F1 C1 F3 109.6(13) .
F2 C1 C2 113.4(11) .
F1 C1 C2 112.9(11) .
F3 C1 C2 110.0(12) .
O4 C9 C8 126.7(10) .
O4 C9 C10 114.9(10) .
C8 C9 C10 118.3(10) .
F12 C10 F11 108.4(13) .
F12 C10 F10 104.3(13) .
F11 C10 F10 104.0(12) .
F12 C10 C9 114.6(11) .
F11 C10 C9 113.5(12) .
F10 C10 C9 111.1(12) .
F5 C5 F4 108.7(12) .
F5 C5 F6 107.5(12) .
F4 C5 F6 106.0(12) .
F5 C5 C4 109.7(11) .
F4 C5 C4 110.5(10) .
F6 C5 C4 114.2(11) .
O9 Gd2 O11 130.9(2) .
O9 Gd2 O13 143.1(3) .
O11 Gd2 O13 72.8(2) .
O9 Gd2 O10 72.9(3) .
O11 Gd2 O10 122.7(2) .
O13 Gd2 O10 70.2(2) .
O9 Gd2 O12 80.8(3) .
O11 Gd2 O12 72.9(2) .
O13 Gd2 O12 136.0(2) .
O10 Gd2 O12 153.5(2) .
O9 Gd2 O15 68.1(2) .
O11 Gd2 O15 148.4(2) .
O13 Gd2 O15 107.2(3) .
O10 Gd2 O15 84.8(3) .
O12 Gd2 O15 88.7(2) .
O9 Gd2 O16 72.2(2) .
O11 Gd2 O16 70.6(2) .
O13 Gd2 O16 97.3(3) .
O10 Gd2 O16 72.5(2) .
O12 Gd2 O16 96.4(2) .
O15 Gd2 O16 138.5(2) .
O9 Gd2 O14 134.2(2) .
O11 Gd2 O14 77.3(2) .
O13 Gd2 O14 71.4(2) .
O10 Gd2 O14 126.9(2) .
O12 Gd2 O14 74.9(2) .
O15 Gd2 O14 73.1(2) .
O16 Gd2 O14 147.8(2) .
C41 O12 Gd2 131.7(6) .
C44 O13 Gd2 133.9(7) .
C46 O14 Gd2 132.4(7) .
C34 O9 Gd2 133.8(8) .
C36 O10 Gd2 135.4(8) .
C39 O11 Gd2 131.7(7) .
C39 C40 C41 121.0(10) .
O12 C41 C40 127.9(9) .
O12 C41 C42 115.7(10) .
C40 C41 C42 116.2(10) .
C44 C45 C46 122.2(10) .
O11 C39 C40 129.3(10) .
O11 C39 C38 113.5(8) .
C40 C39 C38 117.3(9) .
O14 C46 C45 126.1(10) .
O14 C46 C47 114.1(10) .
C45 C46 C47 119.7(10) .
O13 C44 C45 127.6(10) .
O13 C44 C43 113.8(11) .
C45 C44 C43 118.6(10) .
F26A C38 F27A 109.2(15) .
F25B C38 F26B 108.3(13) .
F25B C38 F27B 104.7(12) .
F26B C38 F27B 106.6(13) .
F26A C38 F25A 107.7(15) .
F27A C38 F25A 107.7(14) .
F26A C38 C39 114.5(13) .
F25B C38 C39 114.8(11) .
F27A C38 C39 107.1(14) .
F26B C38 C39 109.0(10) .
F27B C38 C39 113.1(10) .
F25A C38 C39 110.4(13) .
C34 C35 C36 121.0(12) .
F33 C43 F32 109.4(13) .
F33 C43 F31 105.0(14) .
F32 C43 F31 104.8(13) .
F33 C43 C44 111.4(11) .
F32 C43 C44 114.5(12) .
F31 C43 C44 111.2(10) .
F20 C33 F19 106.3(12) .
F20 C33 F21 107.7(13) .
F19 C33 F21 107.2(16) .
F20 C33 C34 113.4(16) .
F19 C33 C34 110.8(12) .
F21 C33 C34 111.0(10) .
O10 C36 C35 127.3(12) .
O10 C36 C37 114.8(12) .
C35 C36 C37 117.7(12) .
F35 C47 F34 107.9(12) .
F35 C47 F36 105.0(12) .
F34 C47 F36 106.6(11) .
F35 C47 C46 112.9(10) .
F34 C47 C46 112.8(12) .
F36 C47 C46 111.0(11) .
F30 C42 F28 108.9(12) .
F30 C42 F29 106.7(12) .
F28 C42 F29 108.1(11) .
F30 C42 C41 110.0(10) .
F28 C42 C41 112.3(11) .
F29 C42 C41 110.6(11) .
F22 C37 F24 109.8(14) .
F22 C37 F23 106.4(16) .
F24 C37 F23 105.1(13) .
F22 C37 C36 113.6(12) .
F24 C37 C36 112.1(15) .
F23 C37 C36 109.3(13) .
O9 C34 C35 129.2(11) .
O9 C34 C33 112.7(13) .
C35 C34 C33 118.0(13) .

loop_
_geom_bond_atom_site_label_1
_geom_bond_atom_site_label_2
_geom_bond_distance
_geom_bond_site_symmetry_2
O15 N3 1.285(10) .
O15 Gd2 2.368(6) .
O7 N2 1.277(10) .
O7 Gd1 2.371(7) .
O8 N1 1.294(11) 2_655
O8 Gd1 2.395(7) .
O16 N4 1.297(11) 2_646
O16 Gd2 2.381(7) .
N2 C26 1.316(13) .
N2 C28 1.511(12) .
N3 C58 1.361(12) .
N3 C60 1.517(12) .
N4 O16 1.297(10) 2_656
N4 C58 1.328(13) .
N4 C59 1.499(13) .
N1 O8 1.294(11) 2_645
N1 C26 1.354(13) .
N1 C27 1.509(13) .
C26 C19 1.462(14) .
C28 C29 1.499(18) .
C28 C30 1.527(16) .
C28 C27 1.541(16) .
C48 C49 1.357(15) .
C48 C53 1.435(16) .
C48 C58 1.453(13) .
C19 C18 1.378(15) .
C19 C20 1.408(16) .
C20 C21 1.428(17) .
C20 C25 1.435(18) .
C59 C61 1.520(19) .
C59 C62 1.531(16) .
C59 C60 1.541(16) .
C27 C31 1.529(16) .
C27 C32 1.531(18) .
C21 C16 1.40(2) .
C21 C22 1.41(2) .
C53 C54 1.418(19) .
C53 C52 1.420(18) .
C49 C50 1.443(17) .
C17 C16 1.36(2) .
C17 C18 1.415(16) .
C60 C64 1.509(17) .
C60 C63 1.548(19) .
C25 C24 1.349(19) .
C52 C51 1.35(2) .
C52 C57 1.48(2) .
C51 C50 1.36(2) .
C54 C55 1.33(2) .
C24 C23 1.40(3) .
C22 C23 1.35(3) .
C55 C56 1.38(3) .
C56 C57 1.34(3) .
Gd1 O3 2.336(6) .
Gd1 O6 2.361(6) .
Gd1 O2 2.372(6) .
Gd1 O1 2.379(6) .
Gd1 O4 2.389(7) .
Gd1 O5 2.413(6) .
O6 C14 1.247(12) .
O4 C9 1.266(12) .
O5 C12 1.237(11) .
O1 C2 1.226(12) .
O3 C7 1.256(12) .
O2 C4 1.240(13) .
F18 C15 1.325(14) .
F17 C15 1.327(14) .
C15 F16 1.307(14) .
C15 C14 1.558(13) .
F4 C5 1.306(15) .
C14 C13 1.406(14) .
F15 C11 1.332(15) .
F5 C5 1.300(16) .
C8 C9 1.382(15) .
C8 C7 1.389(15) .
F2 C1 1.319(15) .
C12 C13 1.396(13) .
C12 C11 1.536(14) .
C2 C3 1.390(16) .
C2 C1 1.543(16) .
F14 C11 1.314(14) .
F12 C10 1.279(15) .
C7 C6 1.531(14) .
C4 C3 1.379(16) .
C4 C5 1.552(15) .
C6 F7B 1.287(15) .
C6 F8B 1.291(15) .
C6 F8A 1.290(11) .
C6 F9A 1.294(11) .
C6 F9B 1.288(15) .
C6 F7A 1.306(11) .
C11 F13 1.248(14) .
F6 C5 1.312(15) .
C1 F1 1.323(17) .
C1 F3 1.326(18) .
F10 C10 1.321(17) .
C9 C10 1.504(16) .
C10 F11 1.309(16) .
Gd2 O9 2.351(7) .
Gd2 O11 2.362(7) .
Gd2 O13 2.366(7) .
Gd2 O10 2.367(7) .
Gd2 O12 2.368(7) .
Gd2 O14 2.387(7) .
O12 C41 1.258(12) .
O13 C44 1.255(13) .
O14 C46 1.285(12) .
O9 C34 1.265(15) .
O10 C36 1.239(13) .
F36 C47 1.331(16) .
O11 C39 1.247(12) .
F35 C47 1.310(15) .
C40 C39 1.366(14) .
C40 C41 1.408(15) .
F22 C37 1.301(19) .
F28 C42 1.321(15) .
C41 C42 1.543(15) .
C45 C44 1.376(16) .
C45 C46 1.386(15) .
F19 C33 1.317(19) .
F21 C33 1.333(17) .
F29 C42 1.349(16) .
C39 C38 1.561(15) .
F23 C37 1.355(19) .
C46 C47 1.513(16) .
C44 C43 1.536(15) .
C38 F26A 1.242(14) .
C38 F25B 1.244(12) .
C38 F27A 1.254(14) .
C38 F26B 1.261(13) .
C38 F27B 1.266(12) .
C38 F25A 1.268(14) .
F30 C42 1.313(15) .
C35 C34 1.375(19) .
C35 C36 1.401(18) .
C43 F33 1.286(16) .
C43 F32 1.290(16) .
C43 F31 1.331(16) .
C33 F20 1.316(19) .
C33 C34 1.533(17) .
C36 C37 1.534(19) .
F24 C37 1.323(17) .
C47 F34 1.318(15) .
